data_7236977
loop_
_publ_author_name
'Shen, Yaoguo'
'Zhao, Sangen'
'Wang, Chenxi'
'Wang, Zujian'
'Feng, Jianghe'
'Hong, Maochun'
'Luo, Junhua'

_publ_section_title
;
 An optoelectronic duple bistable phosphate with ultrahigh thermal
 stability
;
_journal_issue 2
_journal_name_full 'Journal of Materials Chemistry C'
_journal_page_first 388
_journal_paper_doi 10.1039/C7TC04644H
_journal_volume 6
_journal_year 2018
_chemical_formula_sum 'Cd Cs O4 P'
_chemical_formula_weight 340.28
_space_group_IT_number 62
_space_group_name_Hall '-P 2ac 2n'
_space_group_name_H-M_alt 'P n m a'
_symmetry_cell_setting orthorhombic
_symmetry_space_group_name_H-M 'P n m a'
_atom_sites_solution_primary direct
_atom_sites_solution_secondary difmap
_audit_creation_method SHELXL-97
_audit_update_record
;
2017-07-08 deposited with the CCDC.
2017-11-23 downloaded from the CCDC.
;
_cell_angle_alpha 90.00
_cell_angle_beta 90.00
_cell_angle_gamma 90.00
_cell_formula_units_Z 4
_cell_length_a 9.3971(8)
_cell_length_b 5.6764(6)
_cell_length_c 9.3171(11)
_cell_measurement_reflns_used 854
_cell_measurement_temperature 460(2)
_cell_measurement_theta_max 28.0260
_cell_measurement_theta_min 4.2070
_cell_volume 496.99(9)
_computing_cell_refinement
;
CrysAlisPro, Agilent Technologies,
Version 1.171.36.28
;
_computing_data_collection
;
CrysAlisPro, Agilent Technologies,
Version 1.171.36.28
;
_computing_data_reduction
;
CrysAlisPro, Agilent Technologies,
Version 1.171.36.28
;
_computing_structure_refinement 'SHELXL-97 (Sheldrick, 1997)'
_computing_structure_solution 'SHELXS-97 (Sheldrick, 1990)'
_diffrn_ambient_temperature 460(2)
_diffrn_detector_area_resol_mean 10.5594
_diffrn_measured_fraction_theta_full 0.995
_diffrn_measured_fraction_theta_max 0.995
_diffrn_measurement_device_type 'SuperNova, Dual, Cu at zero, Atlas'
_diffrn_measurement_method '\w scans'
_diffrn_radiation_monochromator graphite
_diffrn_radiation_source 'fine-focus sealed tube'
_diffrn_radiation_type MoK\a
_diffrn_radiation_wavelength 0.71073
_diffrn_reflns_av_R_equivalents 0.0180
_diffrn_reflns_av_sigmaI/netI 0.0169
_diffrn_reflns_limit_h_max 11
_diffrn_reflns_limit_h_min -9
_diffrn_reflns_limit_k_max 5
_diffrn_reflns_limit_k_min -7
_diffrn_reflns_limit_l_max 10
_diffrn_reflns_limit_l_min -11
_diffrn_reflns_number 1777
_diffrn_reflns_theta_full 26.35
_diffrn_reflns_theta_max 26.35
_diffrn_reflns_theta_min 4.20
_exptl_absorpt_coefficient_mu 11.831
_exptl_absorpt_correction_T_max 0.4914
_exptl_absorpt_correction_T_min 0.3310
_exptl_absorpt_correction_type multi-scan
_exptl_absorpt_process_details
;
CrysAlisPro, Agilent Technologies,
Version 1.171.36.28
Empirical absorption correction using spherical harmonics,
 implemented in SCALE3 ABSPACK scaling algorithm
;
_exptl_crystal_colour colorless
_exptl_crystal_density_diffrn 4.548
_exptl_crystal_density_method 'not measured'
_exptl_crystal_description block
_exptl_crystal_F_000 600
_exptl_crystal_size_max 0.12
_exptl_crystal_size_mid 0.10
_exptl_crystal_size_min 0.07
_refine_diff_density_max 0.910
_refine_diff_density_min -0.790
_refine_diff_density_rms 0.233
_refine_ls_extinction_method none
_refine_ls_goodness_of_fit_ref 1.113
_refine_ls_hydrogen_treatment constr
_refine_ls_matrix_type full
_refine_ls_number_parameters 65
_refine_ls_number_reflns 556
_refine_ls_number_restraints 30
_refine_ls_restrained_S_all 1.109
_refine_ls_R_factor_all 0.0444
_refine_ls_R_factor_gt 0.0388
_refine_ls_shift/su_max 0.000
_refine_ls_shift/su_mean 0.000
_refine_ls_structure_factor_coef Fsqd
_refine_ls_weighting_details 'calc w=1/[\s^2^(Fo^2^)+(0.0556P)^2^+3.0312P] where P=(Fo^2^+2Fc^2^)/3'
_refine_ls_weighting_scheme calc
_refine_ls_wR_factor_gt 0.1048
_refine_ls_wR_factor_ref 0.1106
_reflns_number_gt 489
_reflns_number_total 556
_reflns_threshold_expression >2sigma(I)
_cod_data_source_file c7tc04644h2.cif
_cod_data_source_block CCPO_460K_absyg
_cod_depositor_comments
;
The following automatic conversions were performed:

data item '_exptl_absorpt_correction_type' value 'Multi-scan' was
changed to 'multi-scan' in accordance with the
/home/saulius/struct/COD-crude-data/automatic-downloads/DataCite-retrospective/RSC/depositions/lib/dictionaries/cif_core.dic
dictionary named 'cif_core.dic' version 2.4.2 last updated on
2011-04-26.

Automatic conversion script
Id: cif_fix_values 6909 2019-04-08 15:41:33Z antanas 
;
_cod_original_sg_symbol_H-M Pnma
_cod_database_code 7236977

loop_
_symmetry_equiv_pos_as_xyz
'x, y, z'
'-x+1/2, -y, z+1/2'
'x+1/2, -y+1/2, -z+1/2'
'-x, y+1/2, -z'
'-x, -y, -z'
'x-1/2, y, -z-1/2'
'-x-1/2, y-1/2, z-1/2'
'x, -y-1/2, z'

loop_
_atom_site_label
_atom_site_type_symbol
_atom_site_fract_x
_atom_site_fract_y
_atom_site_fract_z
_atom_site_U_iso_or_equiv
_atom_site_adp_type
_atom_site_occupancy
_atom_site_symmetry_multiplicity
_atom_site_calc_flag
_atom_site_refinement_flags
Cs1 Cs 0.01272(10) 0.2500 0.18222(10) 0.0657(4) Uani 1 2 d S
Cd1 Cd 0.16093(9) 0.2500 0.58469(11) 0.0567(4) Uani 1 2 d S
P1 P 0.3044(3) 0.2500 -0.0920(3) 0.0458(7) Uani 1 2 d S
O1 O 0.2313(16) 0.482(2) -0.0469(16) 0.068(4) Uani 0.50 1 d PU
O5 O 0.314(2) 0.2500 -0.244(3) 0.105(5) Uani 0.60 2 d SPU
O6 O 0.447(2) 0.2500 -0.010(3) 0.114(5) Uani 0.60 2 d SPU
O4 O 0.449(2) 0.2500 -0.183(2) 0.107(5) Uani 0.60 2 d SPU
O2 O 0.194(3) 0.153(6) -0.195(3) 0.105(6) Uani 0.30 1 d PU
O3 O 0.283(3) 0.414(4) 0.028(3) 0.077(5) Uani 0.30 1 d PU

loop_
_atom_site_aniso_label
_atom_site_aniso_U_11
_atom_site_aniso_U_22
_atom_site_aniso_U_33
_atom_site_aniso_U_23
_atom_site_aniso_U_13
_atom_site_aniso_U_12
Cs1 0.0595(6) 0.0692(6) 0.0683(6) 0.000 0.0019(4) 0.000
Cd1 0.0466(6) 0.0593(6) 0.0641(7) 0.000 -0.0028(4) 0.000
P1 0.0416(14) 0.0437(15) 0.0521(17) 0.000 -0.0060(12) 0.000
O1 0.090(10) 0.041(6) 0.073(10) -0.020(6) -0.015(7) 0.026(6)
O5 0.073(7) 0.159(13) 0.083(9) 0.000 -0.003(7) 0.000
O6 0.064(8) 0.183(15) 0.094(10) 0.000 -0.011(8) 0.000
O4 0.064(6) 0.164(13) 0.092(9) 0.000 0.005(7) 0.000
O2 0.073(8) 0.156(16) 0.086(11) -0.003(9) -0.008(9) -0.013(8)
O3 0.113(12) 0.052(10) 0.066(11) -0.021(8) -0.009(9) -0.001(9)

loop_
_atom_type_symbol
_atom_type_description
_atom_type_scat_dispersion_real
_atom_type_scat_dispersion_imag
_atom_type_scat_source
Cd Cd -0.8075 1.2024 'International Tables Vol C Tables 4.2.6.8 and 6.1.1.4'
Cs Cs -0.3680 2.1192 'International Tables Vol C Tables 4.2.6.8 and 6.1.1.4'
O O 0.0106 0.0060 'International Tables Vol C Tables 4.2.6.8 and 6.1.1.4'
P P 0.1023 0.0942 'International Tables Vol C Tables 4.2.6.8 and 6.1.1.4'

loop_
_geom_angle_atom_site_label_1
_geom_angle_atom_site_label_2
_geom_angle_atom_site_label_3
_geom_angle
_geom_angle_site_symmetry_1
_geom_angle_site_symmetry_3
O2 Cs1 O2 99.1(12) 4 5
O2 Cs1 O1 31.1(6) 4 5_565
O2 Cs1 O1 84.7(6) 5 5_565
O2 Cs1 O1 84.7(6) 4 4_545
O2 Cs1 O1 31.1(6) 5 4_545
O1 Cs1 O1 60.3(5) 5_565 4_545
O2 Cs1 O3 108.9(8) 4 .
O2 Cs1 O3 141.9(7) 5 .
O1 Cs1 O3 106.3(6) 5_565 .
O1 Cs1 O3 125.8(5) 4_545 .
O2 Cs1 O3 141.9(7) 4 8_565
O2 Cs1 O3 108.9(8) 5 8_565
O1 Cs1 O3 125.8(5) 5_565 8_565
O1 Cs1 O3 106.3(6) 4_545 8_565
O3 Cs1 O3 35.4(10) . 8_565
O2 Cs1 O6 80.4(5) 4 6_556
O2 Cs1 O6 80.4(5) 5 6_556
O1 Cs1 O6 105.0(4) 5_565 6_556
O1 Cs1 O6 105.0(4) 4_545 6_556
O3 Cs1 O6 128.6(6) . 6_556
O3 Cs1 O6 128.6(6) 8_565 6_556
O2 Cs1 O4 50.7(6) 4 2_565
O2 Cs1 O4 138.6(7) 5 2_565
O1 Cs1 O4 78.3(4) 5_565 2_565
O1 Cs1 O4 135.3(5) 4_545 2_565
O3 Cs1 O4 79.4(6) . 2_565
O3 Cs1 O4 111.6(7) 8_565 2_565
O6 Cs1 O4 68.3(4) 6_556 2_565
O2 Cs1 O4 138.6(7) 4 2
O2 Cs1 O4 50.7(6) 5 2
O1 Cs1 O4 135.3(5) 5_565 2
O1 Cs1 O4 78.3(4) 4_545 2
O3 Cs1 O4 111.6(7) . 2
O3 Cs1 O4 79.4(6) 8_565 2
O6 Cs1 O4 68.3(4) 6_556 2
O4 Cs1 O4 130.7(7) 2_565 2
O2 Cs1 O1 97.3(6) 4 .
O2 Cs1 O1 138.2(6) 5 .
O1 Cs1 O1 90.1(4) 5_565 .
O1 Cs1 O1 114.2(3) 4_545 .
O3 Cs1 O1 16.7(5) . .
O3 Cs1 O1 44.7(5) 8_565 .
O6 Cs1 O1 140.4(4) 6_556 .
O4 Cs1 O1 79.7(4) 2_565 .
O4 Cs1 O1 124.1(4) 2 .
O2 Cs1 O1 138.2(6) 4 8_565
O2 Cs1 O1 97.3(6) 5 8_565
O1 Cs1 O1 114.2(3) 5_565 8_565
O1 Cs1 O1 90.1(4) 4_545 8_565
O3 Cs1 O1 44.7(5) . 8_565
O3 Cs1 O1 16.7(5) 8_565 8_565
O6 Cs1 O1 140.4(4) 6_556 8_565
O4 Cs1 O1 124.1(5) 2_565 8_565
O4 Cs1 O1 79.7(4) 2 8_565
O1 Cs1 O1 48.0(4) . 8_565
O2 Cs1 O5 70.2(7) 4 2_565
O2 Cs1 O5 162.5(7) 5 2_565
O1 Cs1 O5 91.7(4) 5_565 2_565
O1 Cs1 O5 151.8(4) 4_545 2_565
O3 Cs1 O5 55.5(6) . 2_565
O3 Cs1 O5 87.1(6) 8_565 2_565
O6 Cs1 O5 84.0(4) 6_556 2_565
O4 Cs1 O5 24.6(5) 2_565 2_565
O4 Cs1 O5 129.3(5) 2 2_565
O1 Cs1 O5 58.7(4) . 2_565
O1 Cs1 O5 99.9(4) 8_565 2_565
O3 Cd1 O3 137.2(17) 2_565 7_656
O3 Cd1 O6 99.2(9) 2_565 6_556
O3 Cd1 O6 99.2(9) 7_656 6_556
O3 Cd1 O5 91.0(8) 2_565 1_556
O3 Cd1 O5 91.0(8) 7_656 1_556
O6 Cd1 O5 151.1(9) 6_556 1_556
O3 Cd1 O2 88.2(12) 2_565 8_566
O3 Cd1 O2 116.4(12) 7_656 8_566
O6 Cd1 O2 116.9(10) 6_556 8_566
O5 Cd1 O2 36.1(9) 1_556 8_566
O3 Cd1 O2 116.4(12) 2_565 1_556
O3 Cd1 O2 88.2(12) 7_656 1_556
O6 Cd1 O2 116.9(10) 6_556 1_556
O5 Cd1 O2 36.1(9) 1_556 1_556
O2 Cd1 O2 29.7(18) 8_566 1_556
O3 Cd1 O4 110.0(9) 2_565 6_556
O3 Cd1 O4 110.0(9) 7_656 6_556
O6 Cd1 O4 44.0(8) 6_556 6_556
O5 Cd1 O4 107.2(8) 1_556 6_556
O2 Cd1 O4 74.5(9) 8_566 6_556
O2 Cd1 O4 74.5(9) 1_556 6_556
O3 Cd1 O1 25.1(7) 2_565 2_565
O3 Cd1 O1 112.4(10) 7_656 2_565
O6 Cd1 O1 104.6(6) 6_556 2_565
O5 Cd1 O1 96.1(6) 1_556 2_565
O2 Cd1 O1 106.8(10) 8_566 2_565
O2 Cd1 O1 129.9(9) 1_556 2_565
O4 Cd1 O1 130.7(4) 6_556 2_565
O3 Cd1 O1 112.4(10) 2_565 7_656
O3 Cd1 O1 25.1(7) 7_656 7_656
O6 Cd1 O1 104.6(6) 6_556 7_656
O5 Cd1 O1 96.1(6) 1_556 7_656
O2 Cd1 O1 129.9(9) 8_566 7_656
O2 Cd1 O1 106.8(10) 1_556 7_656
O4 Cd1 O1 130.7(4) 6_556 7_656
O1 Cd1 O1 87.4(7) 2_565 7_656
O3 Cd1 Cs1 64.9(8) 2_565 5_566
O3 Cd1 Cs1 157.2(8) 7_656 5_566
O6 Cd1 Cs1 77.8(4) 6_556 5_566
O5 Cd1 Cs1 82.4(4) 1_556 5_566
O2 Cd1 Cs1 49.3(8) 8_566 5_566
O2 Cd1 Cs1 73.6(9) 1_556 5_566
O4 Cd1 Cs1 52.5(2) 6_556 5_566
O1 Cd1 Cs1 90.0(4) 2_565 5_566
O1 Cd1 Cs1 176.8(4) 7_656 5_566
O3 Cd1 Cs1 157.2(8) 2_565 5_556
O3 Cd1 Cs1 64.9(8) 7_656 5_556
O6 Cd1 Cs1 77.8(4) 6_556 5_556
O5 Cd1 Cs1 82.4(4) 1_556 5_556
O2 Cd1 Cs1 73.6(9) 8_566 5_556
O2 Cd1 Cs1 49.3(8) 1_556 5_556
O4 Cd1 Cs1 52.5(2) 6_556 5_556
O1 Cd1 Cs1 176.8(4) 2_565 5_556
O1 Cd1 Cs1 90.0(4) 7_656 5_556
Cs1 Cd1 Cs1 92.51(3) 5_566 5_556
O3 Cd1 Cs1 81.4(8) 2_565 .
O3 Cd1 Cs1 81.4(8) 7_656 .
O6 Cd1 Cs1 50.5(7) 6_556 .
O5 Cd1 Cs1 158.4(6) 1_556 .
O2 Cd1 Cs1 161.2(8) 8_566 .
O2 Cd1 Cs1 161.2(8) 1_556 .
O4 Cd1 Cs1 94.4(6) 6_556 .
O1 Cd1 Cs1 68.8(4) 2_565 .
O1 Cd1 Cs1 68.8(4) 7_656 .
Cs1 Cd1 Cs1 111.94(2) 5_566 .
Cs1 Cd1 Cs1 111.94(2) 5_556 .
O5 P1 O3 140.3(11) . .
O5 P1 O3 140.3(11) . 8_565
O3 P1 O3 78(2) . 8_565
O5 P1 O2 53.8(12) . 8_565
O3 P1 O2 99.1(17) . 8_565
O3 P1 O2 128.1(17) 8_565 8_565
O5 P1 O2 53.8(12) . .
O3 P1 O2 128.1(17) . .
O3 P1 O2 99.1(17) 8_565 .
O2 P1 O2 43(3) 8_565 .
O5 P1 O1 107.4(7) . 8_565
O3 P1 O1 105.6(13) . 8_565
O3 P1 O1 36.0(11) 8_565 8_565
O2 P1 O1 100.3(14) 8_565 8_565
O2 P1 O1 63.8(13) . 8_565
O5 P1 O1 107.4(7) . .
O3 P1 O1 36.0(11) . .
O3 P1 O1 105.6(13) 8_565 .
O2 P1 O1 63.8(13) 8_565 .
O2 P1 O1 100.3(14) . .
O1 P1 O1 117.2(12) 8_565 .
O5 P1 O6 116.1(13) . .
O3 P1 O6 75.2(14) . .
O3 P1 O6 75.2(14) 8_565 .
O2 P1 O6 155.1(13) 8_565 .
O2 P1 O6 155.1(13) . .
O1 P1 O6 104.6(7) 8_565 .
O1 P1 O6 104.6(7) . .
O5 P1 O4 54.4(11) . .
O3 P1 O4 121.6(13) . .
O3 P1 O4 121.6(13) 8_565 .
O2 P1 O4 104.0(12) 8_565 .
O2 P1 O4 104.0(12) . .
O1 P1 O4 121.4(6) 8_565 .
O1 P1 O4 121.4(6) . .
O6 P1 O4 61.7(12) . .
O5 P1 Cs1 136.5(8) . .
O3 P1 Cs1 51.5(12) . .
O3 P1 Cs1 51.5(12) 8_565 .
O2 P1 Cs1 86.1(11) 8_565 .
O2 P1 Cs1 86.1(11) . .
O1 P1 Cs1 59.3(6) 8_565 .
O1 P1 Cs1 59.3(6) . .
O6 P1 Cs1 107.4(9) . .
O4 P1 Cs1 169.1(8) . .
O5 P1 Cs1 55.9(4) . 2_564
O3 P1 Cs1 90.8(11) . 2_564
O3 P1 Cs1 157.8(12) 8_565 2_564
O2 P1 Cs1 72.4(12) 8_565 2_564
O2 P1 Cs1 102.8(12) . 2_564
O1 P1 Cs1 163.1(6) 8_565 2_564
O1 P1 Cs1 74.0(6) . 2_564
O6 P1 Cs1 83.4(6) . 2_564
O4 P1 Cs1 49.1(2) . 2_564
Cs1 P1 Cs1 133.24(4) . 2_564
O5 P1 Cs1 55.9(4) . 2_554
O3 P1 Cs1 157.8(12) . 2_554
O3 P1 Cs1 90.8(11) 8_565 2_554
O2 P1 Cs1 102.8(12) 8_565 2_554
O2 P1 Cs1 72.4(12) . 2_554
O1 P1 Cs1 74.0(6) 8_565 2_554
O1 P1 Cs1 163.1(6) . 2_554
O6 P1 Cs1 83.4(6) . 2_554
O4 P1 Cs1 49.1(2) . 2_554
Cs1 P1 Cs1 133.24(4) . 2_554
Cs1 P1 Cs1 92.52(7) 2_564 2_554
O3 O1 P1 67.6(18) . .
O3 O1 O2 123(2) . 8_565
P1 O1 O2 57.1(11) . 8_565
O3 O1 Cd1 68.5(18) . 2_564
P1 O1 Cd1 122.5(8) . 2_564
O2 O1 Cd1 154.5(15) 8_565 2_564
O3 O1 Cs1 156(2) . 5_565
P1 O1 Cs1 130.7(7) . 5_565
O2 O1 Cs1 73.8(11) 8_565 5_565
Cd1 O1 Cs1 103.5(4) 2_564 5_565
O3 O1 Cs1 70(2) . .
P1 O1 Cs1 96.5(7) . .
O2 O1 Cs1 103.4(13) 8_565 .
Cd1 O1 Cs1 101.9(5) 2_564 .
Cs1 O1 Cs1 89.9(4) 5_565 .
O3 O1 Cs1 110(2) . 2_564
P1 O1 Cs1 83.1(6) . 2_564
O2 O1 Cs1 76.1(12) 8_565 2_564
Cd1 O1 Cs1 78.6(4) 2_564 2_564
Cs1 O1 Cs1 90.1(4) 5_565 2_564
Cs1 O1 Cs1 179.5(4) . 2_564
O2 O5 O2 49(3) . 8_565
O2 O5 O4 129(2) . .
O2 O5 O4 129(2) 8_565 .
O2 O5 P1 66.7(16) . .
O2 O5 P1 66.7(16) 8_565 .
O4 O5 P1 69.6(14) . .
O2 O5 Cd1 72.1(15) . 1_554
O2 O5 Cd1 72.1(15) 8_565 1_554
O4 O5 Cd1 155.9(18) . 1_554
P1 O5 Cd1 134.5(13) . 1_554
O2 O5 Cs1 146.4(16) . 2_564
O2 O5 Cs1 97.5(14) 8_565 2_564
O4 O5 Cs1 68.8(6) . 2_564
P1 O5 Cs1 103.6(6) . 2_564
Cd1 O5 Cs1 100.0(5) 1_554 2_564
O2 O5 Cs1 97.5(14) . 2_554
O2 O5 Cs1 146.4(16) 8_565 2_554
O4 O5 Cs1 68.8(6) . 2_554
P1 O5 Cs1 103.6(6) . 2_554
Cd1 O5 Cs1 100.0(5) 1_554 2_554
Cs1 O5 Cs1 116.1(6) 2_564 2_554
P1 O6 O4 60.9(12) . .
P1 O6 Cd1 131.2(15) . 6_656
O4 O6 Cd1 70.3(11) . 6_656
P1 O6 Cs1 131.0(12) . 6_656
O4 O6 Cs1 168.1(13) . 6_656
Cd1 O6 Cs1 97.8(7) 6_656 6_656
O5 O4 P1 56.0(13) . .
O5 O4 O6 113.4(19) . .
P1 O4 O6 57.4(10) . .
O5 O4 Cd1 179.1(17) . 6_656
P1 O4 Cd1 123.1(12) . 6_656
O6 O4 Cd1 65.8(10) . 6_656
O5 O4 Cs1 86.7(7) . 2_564
P1 O4 Cs1 108.1(4) . 2_564
O6 O4 Cs1 113.7(4) . 2_564
Cd1 O4 Cs1 93.7(4) 6_656 2_564
O5 O4 Cs1 86.7(7) . 2_554
P1 O4 Cs1 108.1(4) . 2_554
O6 O4 Cs1 113.7(4) . 2_554
Cd1 O4 Cs1 93.7(4) 6_656 2_554
Cs1 O4 Cs1 130.7(7) 2_564 2_554
O2 O2 O5 65.6(15) 8_565 .
O2 O2 P1 68.7(13) 8_565 .
O5 O2 P1 59.5(15) . .
O2 O2 O1 118.4(12) 8_565 8_565
O5 O2 O1 108(2) . 8_565
P1 O2 O1 59.1(10) . 8_565
O2 O2 Cd1 75.2(9) 8_565 1_554
O5 O2 Cd1 71.9(16) . 1_554
P1 O2 Cd1 127.8(18) . 1_554
O1 O2 Cd1 166(2) 8_565 1_554
O2 O2 Cs1 139.6(6) 8_565 5
O5 O2 Cs1 151(2) . 5
P1 O2 Cs1 134.0(16) . 5
O1 O2 Cs1 75.1(12) 8_565 5
Cd1 O2 Cs1 97.9(9) 1_554 5
O2 O2 Cs1 127.5(5) 8_565 2_554
O5 O2 Cs1 61.9(13) . 2_554
P1 O2 Cs1 85.1(12) . 2_554
O1 O2 Cs1 79.2(13) 8_565 2_554
Cd1 O2 Cs1 88.4(9) 1_554 2_554
Cs1 O2 Cs1 91.3(8) 5 2_554
O1 O3 P1 76.4(18) . .
O1 O3 Cd1 86(2) . 2_564
P1 O3 Cd1 138.4(18) . 2_564
O1 O3 Cs1 93(2) . .
P1 O3 Cs1 106.4(13) . .
Cd1 O3 Cs1 112.2(11) 2_564 .
O1 O3 Cs1 170(2) . 6_656
P1 O3 Cs1 109.0(14) . 6_656
Cd1 O3 Cs1 83.8(8) 2_564 6_656
Cs1 O3 Cs1 93.9(7) . 6_656

loop_
_geom_bond_atom_site_label_1
_geom_bond_atom_site_label_2
_geom_bond_distance
_geom_bond_site_symmetry_2
Cs1 O2 3.01(3) 4
Cs1 O2 3.01(3) 5
Cs1 O1 3.026(14) 5_565
Cs1 O1 3.026(14) 4_545
Cs1 O3 3.06(3) .
Cs1 O3 3.06(3) 8_565
Cs1 O6 3.11(2) 6_556
Cs1 O4 3.123(9) 2_565
Cs1 O4 3.123(9) 2
Cs1 O1 3.243(16) .
Cs1 O1 3.243(16) 8_565
Cs1 O5 3.345(11) 2_565
Cd1 O3 2.05(2) 2_565
Cd1 O3 2.05(2) 7_656
Cd1 O6 2.12(2) 6_556
Cd1 O5 2.15(2) 1_556
Cd1 O2 2.15(3) 8_566
Cd1 O2 2.15(3) 1_556
Cd1 O4 2.19(2) 6_556
Cd1 O1 2.199(13) 2_565
Cd1 O1 2.199(13) 7_656
Cd1 Cs1 3.9286(9) 5_566
Cd1 Cs1 3.9287(9) 5_556
P1 O5 1.42(2) .
P1 O3 1.47(2) .
P1 O3 1.47(2) 8_565
P1 O2 1.51(3) 8_565
P1 O2 1.51(3) .
P1 O1 1.545(12) 8_565
P1 O1 1.545(12) .
P1 O6 1.55(2) .
P1 O4 1.60(2) .
P1 Cs1 3.928(2) 2_564
P1 Cs1 3.928(2) 2_554
O1 O3 0.93(3) .
O1 O2 1.62(3) 8_565
O1 Cd1 2.199(13) 2_564
O1 Cs1 3.026(14) 5_565
O1 Cs1 3.803(16) 2_564
O5 O2 1.33(3) .
O5 O2 1.33(3) 8_565
O5 O4 1.39(3) .
O5 Cd1 2.15(2) 1_554
O5 Cs1 3.345(11) 2_564
O5 Cs1 3.345(11) 2_554
O6 O4 1.62(3) .
O6 Cd1 2.12(2) 6_656
O6 Cs1 3.11(2) 6_656
O4 Cd1 2.19(2) 6_656
O4 Cs1 3.123(9) 2_564
O4 Cs1 3.123(9) 2_554
O2 O2 1.10(7) 8_565
O2 O1 1.62(3) 8_565
O2 Cd1 2.15(3) 1_554
O2 Cs1 3.01(3) 5
O2 Cs1 3.76(3) 2_554
O3 Cd1 2.05(2) 2_564
O3 Cs1 3.58(3) 6_656
